data_7720801
loop_
_publ_author_name
'Voloshin, Yan Z.'
'Chuprin, Alexander S.'
'Mosov, Danila O.'
'Vologzhanina, Anna V.'
'Dorovatovskii, Pavel V.'
'Budnikova, Yulia H.'
'Khrizanforova, Vera V.'
'Dedov, Alexey G.'
'Kottsov, Sergey Yu'
'Teplonogova, Maria A.'
'Ivanov, Vladimir K.'

_publ_section_title
;
 Novel ruthenium(II) hexachloromacrobicyclic complexes and their first
 polyaromatic-terminated diaminoclathrochelate derivative: preparation,
 structure, redox and adsorption characteristics, and electrocatalytic
 activity in the hydrogen evolution reaction.
;
_journal_issue 4
_journal_name_full 'Dalton transactions (Cambridge, England : 2003)'
_journal_page_first 1765
_journal_page_last 1780
_journal_paper_doi 10.1039/d5dt02479j
_journal_volume 55
_journal_year 2026
_chemical_formula_moiety 'C60 H58 B2 Cl4 N8 O6 Ru, 1.5(C6 H6)'
_chemical_formula_sum 'C69 H67 B2 Cl4 N8 O6 Ru'
_chemical_formula_weight 1368.79
_space_group_crystal_system triclinic
_space_group_IT_number 2
_space_group_name_Hall '-P 1'
_space_group_name_H-M_alt 'P -1'
_atom_sites_solution_hydrogens mixed
_audit_creation_date 2025-04-02
_audit_creation_method
;
Olex2 1.5
(compiled 2025.03.04 svn.red2d20d0 for OlexSys, GUI svn.r7188)
;
_audit_update_record
;
2025-10-01 deposited with the CCDC.	2025-12-22 downloaded from the CCDC.
;
_cell_angle_alpha 113.28(3)
_cell_angle_beta 99.85(3)
_cell_angle_gamma 94.30(3)
_cell_formula_units_Z 2
_cell_length_a 8.1700(16)
_cell_length_b 19.690(4)
_cell_length_c 22.190(4)
_cell_measurement_reflns_used 947
_cell_measurement_temperature 100
_cell_measurement_theta_max 27.843
_cell_measurement_theta_min 2.005
_cell_volume 3190.3(14)
_computing_molecular_graphics 'Olex2 1.5 (Dolomanov et al., 2009)'
_computing_publication_material 'Olex2 1.5 (Dolomanov et al., 2009)'
_computing_structure_refinement 'SHELXL 2018/3 (Sheldrick, 2015)'
_computing_structure_solution 'SHELXT 2014/5 (Sheldrick, 2014)'
_diffrn_ambient_temperature 100
_diffrn_measured_fraction_theta_full 0.981
_diffrn_measured_fraction_theta_max 0.977
_diffrn_measurement_device_type 'Rayonix CCD'
_diffrn_measurement_method 'phi scans'
_diffrn_radiation_type synchrotron
_diffrn_radiation_wavelength 0.7517
_diffrn_reflns_av_R_equivalents 0.0419
_diffrn_reflns_av_unetI/netI 0.0474
_diffrn_reflns_Laue_measured_fraction_full 0.981
_diffrn_reflns_Laue_measured_fraction_max 0.977
_diffrn_reflns_limit_h_max 11
_diffrn_reflns_limit_h_min -9
_diffrn_reflns_limit_k_max 27
_diffrn_reflns_limit_k_min -27
_diffrn_reflns_limit_l_max 30
_diffrn_reflns_limit_l_min -30
_diffrn_reflns_number 43568
_diffrn_reflns_point_group_measured_fraction_full 0.981
_diffrn_reflns_point_group_measured_fraction_max 0.977
_diffrn_reflns_theta_full 26.809
_diffrn_reflns_theta_max 31.126
_diffrn_reflns_theta_min 1.927
_diffrn_source 'Belok bemline of NRC Kurchatov Institute'
_exptl_absorpt_coefficient_mu 0.547
_exptl_absorpt_correction_T_max 0.793
_exptl_absorpt_correction_T_min 0.443
_exptl_absorpt_correction_type multi-scan
_exptl_absorpt_process_details XDS
_exptl_crystal_colour red
_exptl_crystal_colour_primary red
_exptl_crystal_density_diffrn 1.425
_exptl_crystal_description prism
_exptl_crystal_F_000 1414
_exptl_crystal_size_max 0.12
_exptl_crystal_size_mid 0.03
_exptl_crystal_size_min 0.01
_refine_diff_density_max 3.574
_refine_diff_density_min -1.471
_refine_diff_density_rms 0.126
_refine_ls_extinction_method none
_refine_ls_goodness_of_fit_ref 0.999
_refine_ls_hydrogen_treatment constr
_refine_ls_matrix_type full
_refine_ls_number_parameters 817
_refine_ls_number_reflns 16984
_refine_ls_number_restraints 0
_refine_ls_restrained_S_all 0.999
_refine_ls_R_factor_all 0.0888
_refine_ls_R_factor_gt 0.0655
_refine_ls_shift/su_max 0.002
_refine_ls_shift/su_mean 0.000
_refine_ls_structure_factor_coef Fsqd
_refine_ls_weighting_details 'w=1/[\s^2^(Fo^2^)+(0.0400P)^2^+19.0806P] where P=(Fo^2^+2Fc^2^)/3'
_refine_ls_weighting_scheme calc
_refine_ls_wR_factor_gt 0.1544
_refine_ls_wR_factor_ref 0.1678
_reflns_Friedel_coverage 0.000
_reflns_number_gt 13173
_reflns_number_total 16984
_reflns_threshold_expression 'I > 2\s(I)'
_cod_data_source_file d5dt02479j2.cif
_cod_data_source_block ac
_cod_original_cell_volume 3190.4(13)
_cod_database_code 7720801
_shelx_shelxl_version_number 2018/3
_shelx_space_group_comment
;
The symmetry employed for this shelxl refinement is uniquely defined
by the following loop, which should always be used as a source of
symmetry information in preference to the above space-group names.
They are only intended as comments.
;
_shelx_estimated_absorpt_t_max 0.995
_shelx_estimated_absorpt_t_min 0.937
_olex2_refinement_description
;
1.a Riding coordinates:
 N8(H8)
1.b Secondary CH2 refined with riding coordinates:
 C7(H7A,H7B), C8(H8A,H8B), C9(H9A,H9B), C24(H24A,H24B), C25(H25A,H25B),
 C26(H26A,H26B)
1.c Aromatic/amide H refined with riding coordinates:
 N7(H7), C12(H12), C13(H13), C14(H14), C15(H15), C18(H18), C19(H19), C20(H20),
 C21(H21), C23(H23), C29(H29), C30(H30), C31(H31), C32(H32), C35(H35), C36(H36),
  C37(H37), C38(H38), C40(H40), C42(H42), C43(H43), C45(H45), C46(H46),
 C52(H52), C53(H53), C55(H55), C56(H56), C61(H61), C62(H62), C63(H63), C64(H64),
  C65(H65), C66(H66), C67(H67), C68(H68), C69(H69)
1.d Idealised Me refined as rotating group:
 C48(H48A,H48B,H48C), C49(H49A,H49B,H49C), C50(H50A,H50B,H50C), C58(H58A,H58B,
 H58C), C59(H59A,H59B,H59C), C60(H60A,H60B,H60C)
;
_olex2_submission_special_instructions 'No special instructions were received'

loop_
_space_group_symop_operation_xyz
'x, y, z'
'-x, -y, -z'

loop_
_atom_site_label
_atom_site_type_symbol
_atom_site_fract_x
_atom_site_fract_y
_atom_site_fract_z
_atom_site_U_iso_or_equiv
_atom_site_adp_type
_atom_site_occupancy
_atom_site_site_symmetry_order
_atom_site_calc_flag
_atom_site_refinement_flags_posn
_atom_site_refinement_flags_adp
_atom_site_refinement_flags_occupancy
_atom_site_disorder_assembly
_atom_site_disorder_group
Ru1 Ru 0.53744(4) 0.11118(2) 0.69728(2) 0.02022(8) Uani 1 1 d . . . . .
Cl1 Cl 0.20630(15) -0.08515(6) 0.69158(5) 0.0339(2) Uani 1 1 d . . . . .
O1 O 0.5639(4) 0.18116(15) 0.84479(13) 0.0253(6) Uani 1 1 d . . . . .
N1 N 0.5280(4) 0.19248(18) 0.78644(15) 0.0225(6) Uani 1 1 d . . . . .
C1 C 0.4350(5) 0.2437(2) 0.78609(18) 0.0224(7) Uani 1 1 d . . . . .
B1 B 0.6014(6) 0.1045(2) 0.8339(2) 0.0255(9) Uani 1 1 d . . . . .
Cl2 Cl 0.14060(15) -0.07403(6) 0.54465(5) 0.0325(2) Uani 1 1 d . . . . .
O2 O 0.3793(4) 0.17639(16) 0.60674(13) 0.0252(6) Uani 1 1 d . . . . .
N2 N 0.4078(4) 0.18097(18) 0.67107(16) 0.0231(6) Uani 1 1 d . . . . .
C2 C 0.3832(5) 0.2421(2) 0.71844(19) 0.0229(7) Uani 1 1 d . . . . .
B2 B 0.4688(6) 0.1189(3) 0.5615(2) 0.0238(8) Uani 1 1 d . . . . .
Cl3 Cl 1.09245(11) 0.11277(5) 0.78017(5) 0.0257(2) Uani 1 1 d . . . . .
O3 O 0.4507(4) 0.04596(16) 0.78896(14) 0.0273(6) Uani 1 1 d . . . . .
N3 N 0.4119(4) 0.04275(18) 0.72571(16) 0.0238(6) Uani 1 1 d . . . . .
C3 C 0.3140(5) -0.0153(2) 0.6780(2) 0.0263(8) Uani 1 1 d . . . . .
Cl4 Cl 1.01755(11) 0.12374(5) 0.62383(5) 0.02391(18) Uani 1 1 d . . . . .
O4 O 0.3963(4) 0.04227(16) 0.55115(13) 0.0262(6) Uani 1 1 d . . . . .
N4 N 0.4089(4) 0.03345(18) 0.60943(16) 0.0231(6) Uani 1 1 d . . . . .
C4 C 0.3004(5) -0.0168(2) 0.61203(19) 0.0254(8) Uani 1 1 d . . . . .
O5 O 0.7568(4) 0.08966(16) 0.80564(13) 0.0258(6) Uani 1 1 d . . . . .
N5 N 0.7468(4) 0.09520(18) 0.74601(16) 0.0235(6) Uani 1 1 d . . . . .
C5 C 0.8857(5) 0.1084(2) 0.7278(2) 0.0250(8) Uani 1 1 d . . . . .
O6 O 0.6573(4) 0.13673(16) 0.58940(13) 0.0254(6) Uani 1 1 d . . . . .
N6 N 0.7034(4) 0.13171(18) 0.64904(16) 0.0231(6) Uani 1 1 d . . . . .
C6 C 0.8586(5) 0.1228(2) 0.6687(2) 0.0254(8) Uani 1 1 d . . . . .
N7 N 0.3746(4) 0.29171(19) 0.83784(17) 0.0255(7) Uani 1 1 d . . . . .
H7 H 0.273307 0.302041 0.827690 0.031 Uiso 1 1 calc R U . . .
C7 C 0.4614(6) 0.3273(2) 0.9079(2) 0.0275(8) Uani 1 1 d . . . . .
H7A H 0.525164 0.291848 0.919780 0.033 Uiso 1 1 calc R U . . .
H7B H 0.378603 0.341579 0.936759 0.033 Uiso 1 1 calc R U . . .
N8 N 0.3104(4) 0.29981(19) 0.70690(16) 0.0250(7) Uani 1 1 d . . . . .
H8 H 0.253589 0.284615 0.666308 0.030 Uiso 1 1 d R U . . .
C8 C 0.5816(5) 0.3968(2) 0.92006(19) 0.0265(8) Uani 1 1 d . . . . .
H8A H 0.671055 0.381004 0.894855 0.032 Uiso 1 1 calc R U . . .
H8B H 0.519035 0.428191 0.901917 0.032 Uiso 1 1 calc R U . . .
C9 C 0.6633(5) 0.4439(2) 0.9938(2) 0.0278(8) Uani 1 1 d . . . . .
H9A H 0.573907 0.458700 1.019224 0.033 Uiso 1 1 calc R U . . .
H9B H 0.728228 0.412857 1.011691 0.033 Uiso 1 1 calc R U . . .
C10 C 0.7791(5) 0.5135(2) 1.0057(2) 0.0277(8) Uani 1 1 d . . . . .
C11 C 0.8620(5) 0.5656(2) 1.0741(2) 0.0279(8) Uani 1 1 d . . . . .
C12 C 0.8428(6) 0.5500(3) 1.1296(2) 0.0311(9) Uani 1 1 d . . . . .
H12 H 0.773189 0.505353 1.122370 0.037 Uiso 1 1 calc R U . . .
C13 C 0.9233(6) 0.5983(3) 1.1939(2) 0.0349(10) Uani 1 1 d . . . . .
H13 H 0.909846 0.586615 1.230636 0.042 Uiso 1 1 calc R U . . .
C14 C 1.0244(6) 0.6643(3) 1.2057(2) 0.0355(10) Uani 1 1 d . . . . .
H14 H 1.079083 0.697752 1.250285 0.043 Uiso 1 1 calc R U . . .
C15 C 1.0449(6) 0.6811(3) 1.1526(2) 0.0343(10) Uani 1 1 d . . . . .
H15 H 1.113160 0.726549 1.161225 0.041 Uiso 1 1 calc R U . . .
C16 C 0.9671(5) 0.6323(2) 1.0854(2) 0.0287(8) Uani 1 1 d . . . . .
C17 C 0.9946(6) 0.6476(2) 1.0293(2) 0.0295(8) Uani 1 1 d . . . . .
C18 C 1.0992(6) 0.7120(3) 1.0360(2) 0.0366(10) Uani 1 1 d . . . . .
H18 H 1.145575 0.750303 1.079535 0.044 Uiso 1 1 calc R U . . .
C19 C 1.1348(7) 0.7203(3) 0.9808(3) 0.0394(11) Uani 1 1 d . . . . .
H19 H 1.206917 0.763599 0.986662 0.047 Uiso 1 1 calc R U . . .
C20 C 1.0654(7) 0.6652(3) 0.9158(3) 0.0390(11) Uani 1 1 d . . . . .
H20 H 1.092584 0.670668 0.877807 0.047 Uiso 1 1 calc R U . . .
C21 C 0.9582(6) 0.6036(3) 0.9074(2) 0.0343(9) Uani 1 1 d . . . . .
H21 H 0.908324 0.567173 0.863298 0.041 Uiso 1 1 calc R U . . .
C22 C 0.9213(6) 0.5938(2) 0.9635(2) 0.0300(9) Uani 1 1 d . . . . .
C23 C 0.8120(5) 0.5289(2) 0.9542(2) 0.0284(8) Uani 1 1 d . . . . .
H23 H 0.759529 0.494657 0.909587 0.034 Uiso 1 1 calc R U . . .
C24 C 0.4237(6) 0.3689(2) 0.7277(2) 0.0317(9) Uani 1 1 d . . . . .
H24A H 0.470607 0.388793 0.776688 0.038 Uiso 1 1 calc R U . . .
H24B H 0.359498 0.406090 0.719233 0.038 Uiso 1 1 calc R U . . .
C25 C 0.5684(6) 0.3591(3) 0.6910(2) 0.0332(9) Uani 1 1 d . . . . .
H25A H 0.639686 0.326092 0.703349 0.040 Uiso 1 1 calc R U . . .
H25B H 0.521702 0.334291 0.641942 0.040 Uiso 1 1 calc R U . . .
C26 C 0.6769(6) 0.4331(3) 0.7077(2) 0.0356(10) Uani 1 1 d . . . . .
H26A H 0.604759 0.465938 0.695456 0.043 Uiso 1 1 calc R U . . .
H26B H 0.722323 0.457839 0.756863 0.043 Uiso 1 1 calc R U . . .
C27 C 0.8220(6) 0.4263(2) 0.6727(2) 0.0322(9) Uani 1 1 d . . . . .
C28 C 0.9278(6) 0.4940(2) 0.6818(2) 0.0328(9) Uani 1 1 d . . . . .
C29 C 0.8974(7) 0.5656(3) 0.7235(2) 0.0388(11) Uani 1 1 d . . . . .
H29 H 0.808225 0.569582 0.746513 0.047 Uiso 1 1 calc R U . . .
C30 C 0.9951(7) 0.6293(3) 0.7309(3) 0.0433(12) Uani 1 1 d . . . . .
H30 H 0.972784 0.676879 0.759012 0.052 Uiso 1 1 calc R U . . .
C31 C 1.1258(8) 0.6251(3) 0.6979(3) 0.0488(13) Uani 1 1 d . . . . .
H31 H 1.191447 0.669633 0.702731 0.059 Uiso 1 1 calc R U . . .
C32 C 1.1603(8) 0.5561(3) 0.6581(3) 0.0483(13) Uani 1 1 d . . . . .
H32 H 1.251474 0.553751 0.636232 0.058 Uiso 1 1 calc R U . . .
C33 C 1.0637(6) 0.4889(3) 0.6489(2) 0.0363(10) Uani 1 1 d . . . . .
C34 C 1.0983(6) 0.4161(3) 0.6067(2) 0.0354(10) Uani 1 1 d . . . . .
C35 C 1.2312(7) 0.4064(3) 0.5726(3) 0.0428(11) Uani 1 1 d . . . . .
H35 H 1.303119 0.449006 0.576857 0.051 Uiso 1 1 calc R U . . .
C36 C 1.2581(7) 0.3358(3) 0.5331(3) 0.0440(12) Uani 1 1 d . . . . .
H36 H 1.348786 0.330388 0.510700 0.053 Uiso 1 1 calc R U . . .
C37 C 1.1543(7) 0.2720(3) 0.5255(3) 0.0404(11) Uani 1 1 d . . . . .
H37 H 1.173957 0.223589 0.498157 0.049 Uiso 1 1 calc R U . . .
C38 C 1.0242(6) 0.2800(3) 0.5578(2) 0.0365(10) Uani 1 1 d . . . . .
H38 H 0.953043 0.236623 0.552461 0.044 Uiso 1 1 calc R U . . .
C39 C 0.9934(6) 0.3515(3) 0.5989(2) 0.0331(9) Uani 1 1 d . . . . .
C40 C 0.8566(6) 0.3591(3) 0.6324(2) 0.0323(9) Uani 1 1 d . . . . .
H40 H 0.786749 0.315009 0.626103 0.039 Uiso 1 1 calc R U . . .
C41 C 0.6371(5) 0.1008(2) 0.9052(2) 0.0258(8) Uani 1 1 d . . . . .
C42 C 0.7823(6) 0.0777(2) 0.9287(2) 0.0299(9) Uani 1 1 d . . . . .
H42 H 0.862543 0.063277 0.901469 0.036 Uiso 1 1 calc R U . . .
C43 C 0.8114(6) 0.0755(2) 0.9917(2) 0.0317(9) Uani 1 1 d . . . . .
H43 H 0.910825 0.059126 1.006396 0.038 Uiso 1 1 calc R U . . .
C44 C 0.6974(5) 0.0969(2) 1.0336(2) 0.0263(8) Uani 1 1 d . . . . .
C45 C 0.5535(6) 0.1193(3) 1.0093(2) 0.0318(9) Uani 1 1 d . . . . .
H45 H 0.472674 0.133745 1.036261 0.038 Uiso 1 1 calc R U . . .
C46 C 0.5246(6) 0.1212(3) 0.9465(2) 0.0309(9) Uani 1 1 d . . . . .
H46 H 0.424531 0.137053 0.931566 0.037 Uiso 1 1 calc R U . . .
C47 C 0.7329(6) 0.0989(2) 1.1044(2) 0.0318(9) Uani 1 1 d . . . . .
C48 C 0.5692(7) 0.0863(3) 1.1261(2) 0.0370(10) Uani 1 1 d . . . . .
H48A H 0.498954 0.039976 1.092001 0.055 Uiso 1 1 calc R U . . .
H48B H 0.508520 0.128572 1.130970 0.055 Uiso 1 1 calc R U . . .
H48C H 0.595412 0.082196 1.169201 0.055 Uiso 1 1 calc R U . . .
C49 C 0.8292(8) 0.1766(3) 1.1530(3) 0.0501(14) Uani 1 1 d . . . . .
H49A H 0.762092 0.214925 1.150244 0.075 Uiso 1 1 calc R U . . .
H49B H 0.936505 0.184640 1.140777 0.075 Uiso 1 1 calc R U . . .
H49C H 0.850678 0.179988 1.198970 0.075 Uiso 1 1 calc R U . . .
C50 C 0.8386(7) 0.0388(3) 1.1081(3) 0.0426(12) Uani 1 1 d . . . . .
H50A H 0.847378 0.037144 1.152100 0.064 Uiso 1 1 calc R U . . .
H50B H 0.951401 0.051004 1.101995 0.064 Uiso 1 1 calc R U . . .
H50C H 0.784579 -0.010125 1.072625 0.064 Uiso 1 1 calc R U . . .
C51 C 0.4371(5) 0.1267(2) 0.49193(19) 0.0243(8) Uani 1 1 d . . . . .
C52 C 0.5333(6) 0.1831(3) 0.4848(2) 0.0311(9) Uani 1 1 d . . . . .
H52 H 0.623249 0.214464 0.520971 0.037 Uiso 1 1 calc R U . . .
C53 C 0.5025(6) 0.1955(3) 0.4264(2) 0.0326(9) Uani 1 1 d . . . . .
H53 H 0.573105 0.233986 0.423328 0.039 Uiso 1 1 calc R U . . .
C54 C 0.3715(6) 0.1528(2) 0.37328(19) 0.0268(8) Uani 1 1 d . . . . .
C55 C 0.2746(6) 0.0952(2) 0.3793(2) 0.0303(9) Uani 1 1 d . . . . .
H55 H 0.184596 0.064193 0.343022 0.036 Uiso 1 1 calc R U . . .
C56 C 0.3069(6) 0.0823(2) 0.4373(2) 0.0277(8) Uani 1 1 d . . . . .
H56 H 0.238950 0.042556 0.439679 0.033 Uiso 1 1 calc R U . . .
C57 C 0.3253(6) 0.1710(2) 0.3118(2) 0.0320(9) Uani 1 1 d . . . . .
C58 C 0.1805(7) 0.2171(3) 0.3222(3) 0.0452(12) Uani 1 1 d . . . . .
H58A H 0.216524 0.262723 0.363972 0.068 Uiso 1 1 calc R U . . .
H58B H 0.082969 0.187334 0.325112 0.068 Uiso 1 1 calc R U . . .
H58C H 0.149824 0.230702 0.284251 0.068 Uiso 1 1 calc R U . . .
C59 C 0.4729(7) 0.2165(3) 0.3039(3) 0.0434(12) Uani 1 1 d . . . . .
H59A H 0.568992 0.189274 0.300941 0.065 Uiso 1 1 calc R U . . .
H59B H 0.504069 0.265026 0.342806 0.065 Uiso 1 1 calc R U . . .
H59C H 0.440593 0.224356 0.262801 0.065 Uiso 1 1 calc R U . . .
C60 C 0.2681(8) 0.0994(3) 0.2473(2) 0.0455(13) Uani 1 1 d . . . . .
H60A H 0.168147 0.070967 0.250054 0.068 Uiso 1 1 calc R U . . .
H60B H 0.358616 0.068940 0.241626 0.068 Uiso 1 1 calc R U . . .
H60C H 0.240999 0.112316 0.208746 0.068 Uiso 1 1 calc R U . . .
C61 C 0.4756(11) 0.6368(6) 0.8396(5) 0.089(3) Uani 1 1 d . . . . .
H61 H 0.385598 0.596747 0.813884 0.107 Uiso 1 1 calc R U . . .
C62 C 0.5225(12) 0.6606(6) 0.9083(5) 0.087(3) Uani 1 1 d . . . . .
H62 H 0.464471 0.636651 0.929979 0.104 Uiso 1 1 calc R U . . .
C63 C 0.6532(12) 0.7189(5) 0.9458(5) 0.079(2) Uani 1 1 d . . . . .
H63 H 0.685077 0.734713 0.993136 0.095 Uiso 1 1 calc R U . . .
C64 C 0.7384(11) 0.7546(5) 0.9142(4) 0.072(2) Uani 1 1 d . . . . .
H64 H 0.828290 0.794781 0.939748 0.086 Uiso 1 1 calc R U . . .
C65 C 0.6906(9) 0.7308(5) 0.8461(4) 0.071(2) Uani 1 1 d . . . . .
H65 H 0.747693 0.755122 0.824452 0.085 Uiso 1 1 calc R U . . .
C66 C 0.5617(10) 0.6723(5) 0.8081(5) 0.077(2) Uani 1 1 d . . . . .
H66 H 0.531305 0.656207 0.760757 0.092 Uiso 1 1 calc R U . . .
C67 C 0.6412(11) 0.4798(5) 0.5273(4) 0.078(2) Uani 1 1 d . . . . .
H67 H 0.738463 0.465352 0.546139 0.094 Uiso 1 1 calc R U . . .
C68 C 0.5990(12) 0.5474(5) 0.5611(4) 0.082(3) Uani 1 1 d . . . . .
H68 H 0.667537 0.580732 0.603298 0.099 Uiso 1 1 calc R U . . .
C69 C 0.4564(12) 0.5681(4) 0.5343(4) 0.077(2) Uani 1 1 d . . . . .
H69 H 0.425737 0.615378 0.558404 0.092 Uiso 1 1 calc R U . . .

loop_
_atom_site_aniso_label
_atom_site_aniso_U_11
_atom_site_aniso_U_22
_atom_site_aniso_U_33
_atom_site_aniso_U_23
_atom_site_aniso_U_13
_atom_site_aniso_U_12
Ru1 0.02193(15) 0.01979(14) 0.01654(13) 0.00561(10) 0.00331(10) 0.00229(10)
Cl1 0.0400(6) 0.0327(5) 0.0289(5) 0.0147(4) 0.0053(4) 0.0000(4)
O1 0.0345(16) 0.0234(13) 0.0172(12) 0.0083(10) 0.0032(11) 0.0052(11)
N1 0.0278(17) 0.0214(15) 0.0153(13) 0.0054(11) 0.0026(12) 0.0031(12)
C1 0.0230(18) 0.0213(17) 0.0196(16) 0.0059(13) 0.0035(13) 0.0015(14)
B1 0.031(2) 0.023(2) 0.0222(19) 0.0093(16) 0.0038(17) 0.0036(17)
Cl2 0.0423(6) 0.0250(5) 0.0212(4) 0.0024(4) 0.0058(4) -0.0028(4)
O2 0.0303(15) 0.0274(14) 0.0171(12) 0.0079(11) 0.0052(11) 0.0073(11)
N2 0.0265(17) 0.0239(15) 0.0180(14) 0.0076(12) 0.0046(12) 0.0054(13)
C2 0.0252(19) 0.0219(17) 0.0200(16) 0.0071(14) 0.0039(14) 0.0050(14)
B2 0.026(2) 0.026(2) 0.0171(18) 0.0071(16) 0.0033(15) 0.0052(16)
Cl3 0.0121(4) 0.0172(4) 0.0461(5) 0.0070(4) 0.0177(4) 0.0022(3)
O3 0.0345(16) 0.0267(14) 0.0192(13) 0.0098(11) 0.0031(11) 0.0006(12)
N3 0.0275(17) 0.0228(15) 0.0192(14) 0.0078(12) 0.0038(12) 0.0009(13)
C3 0.029(2) 0.0247(18) 0.0232(18) 0.0087(15) 0.0060(15) 0.0017(15)
Cl4 0.0166(4) 0.0308(5) 0.0223(4) 0.0113(3) -0.0002(3) 0.0007(3)
O4 0.0318(15) 0.0278(14) 0.0173(12) 0.0080(11) 0.0049(11) 0.0027(11)
N4 0.0256(17) 0.0231(15) 0.0166(14) 0.0054(12) 0.0026(12) 0.0011(12)
C4 0.028(2) 0.0211(17) 0.0216(17) 0.0047(14) 0.0026(15) -0.0007(14)
O5 0.0301(15) 0.0291(14) 0.0185(12) 0.0108(11) 0.0034(11) 0.0052(11)
N5 0.0262(17) 0.0230(15) 0.0185(14) 0.0074(12) 0.0013(12) 0.0028(12)
C5 0.0256(19) 0.0238(18) 0.0228(17) 0.0077(14) 0.0035(14) 0.0028(14)
O6 0.0253(14) 0.0317(14) 0.0196(12) 0.0118(11) 0.0035(10) 0.0039(11)
N6 0.0265(17) 0.0240(15) 0.0183(14) 0.0084(12) 0.0047(12) 0.0027(12)
C6 0.026(2) 0.0227(18) 0.0237(18) 0.0072(15) 0.0035(15) 0.0036(14)
N7 0.0255(17) 0.0297(17) 0.0240(16) 0.0121(14) 0.0074(13) 0.0094(13)
C7 0.032(2) 0.0252(19) 0.0222(18) 0.0069(15) 0.0070(15) 0.0035(16)
N8 0.0254(17) 0.0306(17) 0.0156(14) 0.0064(12) 0.0030(12) 0.0058(13)
C8 0.029(2) 0.0256(19) 0.0211(17) 0.0054(15) 0.0056(15) 0.0026(15)
C9 0.029(2) 0.0261(19) 0.0237(18) 0.0066(15) 0.0055(15) 0.0030(16)
C10 0.027(2) 0.0259(19) 0.0265(19) 0.0074(15) 0.0047(15) 0.0059(15)
C11 0.027(2) 0.0263(19) 0.0251(19) 0.0054(15) 0.0039(15) 0.0053(15)
C12 0.031(2) 0.032(2) 0.0251(19) 0.0070(16) 0.0036(16) 0.0073(17)
C13 0.040(3) 0.037(2) 0.024(2) 0.0085(17) 0.0053(17) 0.0112(19)
C14 0.035(2) 0.036(2) 0.0236(19) 0.0017(17) 0.0002(17) 0.0080(18)
C15 0.031(2) 0.031(2) 0.031(2) 0.0045(17) 0.0027(17) 0.0056(17)
C16 0.026(2) 0.0275(19) 0.0273(19) 0.0071(16) 0.0033(16) 0.0059(16)
C17 0.029(2) 0.0264(19) 0.0269(19) 0.0062(16) 0.0023(16) 0.0032(16)
C18 0.037(3) 0.027(2) 0.037(2) 0.0077(18) 0.0024(19) 0.0004(18)
C19 0.042(3) 0.031(2) 0.042(3) 0.015(2) 0.005(2) -0.0011(19)
C20 0.044(3) 0.035(2) 0.039(2) 0.019(2) 0.004(2) 0.002(2)
C21 0.038(2) 0.032(2) 0.030(2) 0.0107(18) 0.0042(18) 0.0022(18)
C22 0.031(2) 0.027(2) 0.027(2) 0.0086(16) 0.0035(16) 0.0033(16)
C23 0.029(2) 0.0248(19) 0.0255(19) 0.0065(15) 0.0021(15) 0.0027(15)
C24 0.038(2) 0.028(2) 0.030(2) 0.0120(17) 0.0084(18) 0.0081(17)
C25 0.037(2) 0.031(2) 0.031(2) 0.0121(17) 0.0070(18) 0.0039(18)
C26 0.043(3) 0.030(2) 0.032(2) 0.0107(18) 0.0095(19) 0.0037(19)
C27 0.038(2) 0.030(2) 0.027(2) 0.0115(17) 0.0038(17) 0.0029(17)
C28 0.038(2) 0.029(2) 0.028(2) 0.0117(17) 0.0013(17) 0.0003(17)
C29 0.054(3) 0.030(2) 0.030(2) 0.0110(18) 0.006(2) 0.006(2)
C30 0.057(3) 0.029(2) 0.038(3) 0.010(2) 0.007(2) 0.002(2)
C31 0.058(4) 0.031(2) 0.053(3) 0.015(2) 0.011(3) -0.003(2)
C32 0.052(3) 0.038(3) 0.054(3) 0.018(2) 0.015(3) 0.000(2)
C33 0.040(3) 0.033(2) 0.033(2) 0.0144(19) 0.0034(19) -0.0001(19)
C34 0.038(3) 0.034(2) 0.033(2) 0.0138(18) 0.0051(18) 0.0037(19)
C35 0.044(3) 0.040(3) 0.048(3) 0.021(2) 0.014(2) 0.004(2)
C36 0.045(3) 0.046(3) 0.044(3) 0.020(2) 0.015(2) 0.011(2)
C37 0.046(3) 0.035(2) 0.040(3) 0.014(2) 0.011(2) 0.011(2)
C38 0.042(3) 0.028(2) 0.036(2) 0.0113(18) 0.0046(19) 0.0037(18)
C39 0.036(2) 0.030(2) 0.029(2) 0.0108(17) 0.0016(17) 0.0032(17)
C40 0.034(2) 0.030(2) 0.029(2) 0.0109(17) 0.0024(17) 0.0008(17)
C41 0.032(2) 0.0212(17) 0.0235(18) 0.0093(14) 0.0048(15) 0.0024(15)
C42 0.035(2) 0.030(2) 0.0247(19) 0.0115(16) 0.0059(16) 0.0075(17)
C43 0.036(2) 0.033(2) 0.027(2) 0.0133(17) 0.0038(17) 0.0079(18)
C44 0.033(2) 0.0236(18) 0.0212(17) 0.0103(15) 0.0019(15) -0.0005(15)
C45 0.038(2) 0.035(2) 0.0248(19) 0.0143(17) 0.0081(17) 0.0067(18)
C46 0.033(2) 0.035(2) 0.027(2) 0.0151(17) 0.0049(17) 0.0074(17)
C47 0.040(2) 0.031(2) 0.0224(19) 0.0125(16) 0.0010(17) -0.0017(18)
C48 0.047(3) 0.040(2) 0.027(2) 0.0169(19) 0.0082(19) 0.004(2)
C49 0.064(4) 0.045(3) 0.028(2) 0.013(2) -0.005(2) -0.017(3)
C50 0.048(3) 0.055(3) 0.036(2) 0.029(2) 0.008(2) 0.015(2)
C51 0.0250(19) 0.0261(18) 0.0193(17) 0.0061(14) 0.0055(14) 0.0059(15)
C52 0.032(2) 0.035(2) 0.0207(18) 0.0095(16) 0.0008(16) -0.0041(17)
C53 0.034(2) 0.036(2) 0.026(2) 0.0136(17) 0.0024(17) -0.0025(18)
C54 0.033(2) 0.0270(19) 0.0196(17) 0.0087(15) 0.0047(15) 0.0080(16)
C55 0.035(2) 0.027(2) 0.0239(19) 0.0084(16) -0.0022(16) 0.0045(16)
C56 0.033(2) 0.0238(18) 0.0221(18) 0.0076(15) 0.0017(15) 0.0023(16)
C57 0.042(3) 0.028(2) 0.0238(19) 0.0111(16) -0.0002(17) 0.0057(18)
C58 0.053(3) 0.046(3) 0.041(3) 0.023(2) 0.005(2) 0.016(2)
C59 0.056(3) 0.045(3) 0.032(2) 0.022(2) 0.005(2) 0.002(2)
C60 0.072(4) 0.038(3) 0.0192(19) 0.0104(18) -0.004(2) 0.002(2)
C61 0.074(6) 0.115(7) 0.116(7) 0.085(7) 0.027(5) 0.020(5)
C62 0.089(6) 0.117(7) 0.116(7) 0.091(7) 0.062(6) 0.047(6)
C63 0.102(7) 0.091(6) 0.085(5) 0.058(5) 0.056(5) 0.055(5)
C64 0.080(5) 0.087(5) 0.082(5) 0.056(4) 0.039(4) 0.045(4)
C65 0.056(4) 0.109(6) 0.089(5) 0.074(5) 0.031(4) 0.033(4)
C66 0.064(5) 0.113(7) 0.087(6) 0.071(5) 0.023(4) 0.027(5)
C67 0.075(5) 0.098(6) 0.070(5) 0.053(5) 0.001(4) -0.001(4)
C68 0.109(7) 0.071(5) 0.044(4) 0.025(3) -0.019(4) -0.041(5)
C69 0.114(7) 0.054(4) 0.062(4) 0.026(3) 0.021(4) -0.002(4)

loop_
_atom_type_symbol
_atom_type_description
_atom_type_scat_dispersion_real
_atom_type_scat_dispersion_imag
_atom_type_scat_source
C C 0.0027 0.0018 'International Tables Vol C Tables 4.2.6.8 and 6.1.1.4'
H H 0.0000 0.0000 'International Tables Vol C Tables 4.2.6.8 and 6.1.1.4'
B B 0.0008 0.0008 'International Tables Vol C Tables 4.2.6.8 and 6.1.1.4'
Cl Cl 0.1458 0.1778 'International Tables Vol C Tables 4.2.6.8 and 6.1.1.4'
N N 0.0051 0.0037 'International Tables Vol C Tables 4.2.6.8 and 6.1.1.4'
O O 0.0094 0.0068 'International Tables Vol C Tables 4.2.6.8 and 6.1.1.4'
Ru Ru -1.2496 0.9266 'International Tables Vol C Tables 4.2.6.8 and 6.1.1.4'

loop_
_geom_angle_atom_site_label_1
_geom_angle_atom_site_label_2
_geom_angle_atom_site_label_3
_geom_angle
_geom_angle_site_symmetry_1
_geom_angle_site_symmetry_3
_geom_angle_publ_flag
N2 Ru1 N1 76.90(13) . . ?
N3 Ru1 N1 85.76(14) . . ?
N3 Ru1 N2 116.54(14) . . ?
N4 Ru1 N1 146.90(14) . . ?
N4 Ru1 N2 84.52(14) . . ?
N4 Ru1 N3 78.31(14) . . ?
N5 Ru1 N1 85.76(14) . . ?
N5 Ru1 N2 148.51(14) . . ?
N5 Ru1 N3 87.67(14) . . ?
N5 Ru1 N4 121.88(14) . . ?
N6 Ru1 N1 117.69(14) . . ?
N6 Ru1 N2 86.37(14) . . ?
N6 Ru1 N3 151.38(14) . . ?
N6 Ru1 N4 87.72(14) . . ?
N6 Ru1 N5 78.62(14) . . ?
N1 O1 B1 114.2(3) . . ?
O1 N1 Ru1 120.6(2) . . ?
C1 N1 Ru1 117.8(3) . . ?
C1 N1 O1 117.6(3) . . ?
N1 C1 C2 112.4(3) . . ?
N1 C1 N7 128.2(4) . . ?
N7 C1 C2 119.2(3) . . ?
O1 B1 O3 110.3(3) . . ?
O1 B1 O5 111.2(3) . . ?
O1 B1 C41 107.6(3) . . ?
O3 B1 C41 108.4(3) . . ?
O5 B1 O3 111.4(3) . . ?
O5 B1 C41 107.8(3) . . ?
N2 O2 B2 113.1(3) . . ?
O2 N2 Ru1 121.8(2) . . ?
C2 N2 Ru1 118.6(3) . . ?
C2 N2 O2 117.8(3) . . ?
N2 C2 C1 112.6(3) . . ?
N2 C2 N8 124.3(3) . . ?
N8 C2 C1 123.1(3) . . ?
O2 B2 O6 110.9(3) . . ?
O2 B2 C51 106.3(3) . . ?
O4 B2 O2 109.7(3) . . ?
O4 B2 O6 112.6(3) . . ?
O4 B2 C51 110.2(3) . . ?
O6 B2 C51 106.9(3) . . ?
N3 O3 B1 113.3(3) . . ?
O3 N3 Ru1 122.6(2) . . ?
C3 N3 Ru1 116.4(3) . . ?
C3 N3 O3 119.6(3) . . ?
N3 C3 Cl1 123.6(3) . . ?
N3 C3 C4 114.2(4) . . ?
C4 C3 Cl1 122.2(3) . . ?
N4 O4 B2 113.2(3) . . ?
O4 N4 Ru1 122.5(2) . . ?
C4 N4 Ru1 116.1(3) . . ?
C4 N4 O4 118.9(3) . . ?
C3 C4 Cl2 122.3(3) . . ?
N4 C4 Cl2 123.4(3) . . ?
N4 C4 C3 113.9(3) . . ?
N5 O5 B1 114.1(3) . . ?
O5 N5 Ru1 122.1(3) . . ?
C5 N5 Ru1 116.7(3) . . ?
C5 N5 O5 119.2(3) . . ?
N5 C5 Cl3 120.0(3) . . ?
N5 C5 C6 113.6(4) . . ?
C6 C5 Cl3 126.2(3) . . ?
N6 O6 B2 113.4(3) . . ?
O6 N6 Ru1 122.5(2) . . ?
C6 N6 Ru1 116.2(3) . . ?
C6 N6 O6 119.5(3) . . ?
C5 C6 Cl4 122.8(3) . . ?
N6 C6 Cl4 123.0(3) . . ?
N6 C6 C5 114.1(4) . . ?
C1 N7 H7 116.9 . . ?
C1 N7 C7 126.2(3) . . ?
C7 N7 H7 116.9 . . ?
N7 C7 H7A 109.8 . . ?
N7 C7 H7B 109.8 . . ?
N7 C7 C8 109.6(3) . . ?
H7A C7 H7B 108.2 . . ?
C8 C7 H7A 109.8 . . ?
C8 C7 H7B 109.8 . . ?
C2 N8 H8 112.0 . . ?
C2 N8 C24 115.5(3) . . ?
C24 N8 H8 112.1 . . ?
C7 C8 H8A 108.8 . . ?
C7 C8 H8B 108.8 . . ?
H8A C8 H8B 107.7 . . ?
C9 C8 C7 113.9(3) . . ?
C9 C8 H8A 108.8 . . ?
C9 C8 H8B 108.8 . . ?
C8 C9 H9A 108.8 . . ?
C8 C9 H9B 108.8 . . ?
H9A C9 H9B 107.7 . . ?
C10 C9 C8 113.6(4) . . ?
C10 C9 H9A 108.8 . . ?
C10 C9 H9B 108.8 . . ?
C11 C10 C9 119.9(4) . . ?
C23 C10 C9 121.9(4) . . ?
C23 C10 C11 118.2(4) . . ?
C12 C11 C10 120.9(4) . . ?
C12 C11 C16 119.1(4) . . ?
C16 C11 C10 119.9(4) . . ?
C11 C12 H12 119.5 . . ?
C13 C12 C11 120.9(4) . . ?
C13 C12 H12 119.5 . . ?
C12 C13 H13 119.8 . . ?
C12 C13 C14 120.4(4) . . ?
C14 C13 H13 119.8 . . ?
C13 C14 H14 120.1 . . ?
C15 C14 C13 119.9(4) . . ?
C15 C14 H14 120.1 . . ?
C14 C15 H15 119.2 . . ?
C14 C15 C16 121.7(5) . . ?
C16 C15 H15 119.2 . . ?
C11 C16 C17 120.0(4) . . ?
C15 C16 C11 118.0(4) . . ?
C15 C16 C17 122.0(4) . . ?
C18 C17 C16 123.8(4) . . ?
C22 C17 C16 118.7(4) . . ?
C22 C17 C18 117.4(4) . . ?
C17 C18 H18 119.3 . . ?
C19 C18 C17 121.4(4) . . ?
C19 C18 H18 119.3 . . ?
C18 C19 H19 119.7 . . ?
C18 C19 C20 120.5(5) . . ?
C20 C19 H19 119.7 . . ?
C19 C20 H20 120.2 . . ?
C21 C20 C19 119.7(5) . . ?
C21 C20 H20 120.2 . . ?
C20 C21 H21 119.7 . . ?
C20 C21 C22 120.7(4) . . ?
C22 C21 H21 119.7 . . ?
C17 C22 C23 119.5(4) . . ?
C21 C22 C17 120.2(4) . . ?
C21 C22 C23 120.2(4) . . ?
C10 C23 C22 123.4(4) . . ?
C10 C23 H23 118.3 . . ?
C22 C23 H23 118.3 . . ?
N8 C24 H24A 109.0 . . ?
N8 C24 H24B 109.0 . . ?
N8 C24 C25 112.9(4) . . ?
H24A C24 H24B 107.8 . . ?
C25 C24 H24A 109.0 . . ?
C25 C24 H24B 109.0 . . ?
C24 C25 H25A 109.1 . . ?
C24 C25 H25B 109.1 . . ?
H25A C25 H25B 107.8 . . ?
C26 C25 C24 112.7(4) . . ?
C26 C25 H25A 109.1 . . ?
C26 C25 H25B 109.1 . . ?
C25 C26 H26A 108.6 . . ?
C25 C26 H26B 108.6 . . ?
H26A C26 H26B 107.6 . . ?
C27 C26 C25 114.6(4) . . ?
C27 C26 H26A 108.6 . . ?
C27 C26 H26B 108.6 . . ?
C28 C27 C26 119.2(4) . . ?
C40 C27 C26 122.2(4) . . ?
C40 C27 C28 118.6(4) . . ?
C29 C28 C27 120.9(5) . . ?
C29 C28 C33 119.0(4) . . ?
C33 C28 C27 120.1(4) . . ?
C28 C29 H29 119.6 . . ?
C30 C29 C28 120.7(5) . . ?
C30 C29 H29 119.6 . . ?
C29 C30 H30 119.6 . . ?
C29 C30 C31 120.8(5) . . ?
C31 C30 H30 119.6 . . ?
C30 C31 H31 120.2 . . ?
C32 C31 C30 119.7(5) . . ?
C32 C31 H31 120.2 . . ?
C31 C32 H32 119.1 . . ?
C31 C32 C33 121.7(6) . . ?
C33 C32 H32 119.1 . . ?
C28 C33 C34 119.9(4) . . ?
C32 C33 C28 118.0(5) . . ?
C32 C33 C34 122.1(5) . . ?
C35 C34 C33 123.3(5) . . ?
C35 C34 C39 118.1(4) . . ?
C39 C34 C33 118.6(5) . . ?
C34 C35 H35 119.6 . . ?
C36 C35 C34 120.8(5) . . ?
C36 C35 H35 119.6 . . ?
C35 C36 H36 119.5 . . ?
C35 C36 C37 121.0(5) . . ?
C37 C36 H36 119.5 . . ?
C36 C37 H37 120.3 . . ?
C38 C37 C36 119.3(5) . . ?
C38 C37 H37 120.3 . . ?
C37 C38 H38 119.4 . . ?
C37 C38 C39 121.2(5) . . ?
C39 C38 H38 119.4 . . ?
C34 C39 C40 119.8(4) . . ?
C38 C39 C34 119.6(5) . . ?
C38 C39 C40 120.6(4) . . ?
C27 C40 C39 123.1(4) . . ?
C27 C40 H40 118.5 . . ?
C39 C40 H40 118.5 . . ?
C42 C41 B1 122.0(4) . . ?
C46 C41 B1 120.6(4) . . ?
C46 C41 C42 117.5(4) . . ?
C41 C42 H42 119.6 . . ?
C41 C42 C43 120.8(4) . . ?
C43 C42 H42 119.6 . . ?
C42 C43 H43 119.3 . . ?
C42 C43 C44 121.5(4) . . ?
C44 C43 H43 119.3 . . ?
C43 C44 C47 121.8(4) . . ?
C45 C44 C43 116.9(4) . . ?
C45 C44 C47 121.2(4) . . ?
C44 C45 H45 119.3 . . ?
C44 C45 C46 121.5(4) . . ?
C46 C45 H45 119.3 . . ?
C41 C46 C45 121.8(4) . . ?
C41 C46 H46 119.1 . . ?
C45 C46 H46 119.1 . . ?
C44 C47 C49 107.7(4) . . ?
C44 C47 C50 111.3(4) . . ?
C48 C47 C44 111.3(4) . . ?
C48 C47 C49 108.6(4) . . ?
C48 C47 C50 108.4(4) . . ?
C49 C47 C50 109.5(4) . . ?
C47 C48 H48A 109.5 . . ?
C47 C48 H48B 109.5 . . ?
C47 C48 H48C 109.5 . . ?
H48A C48 H48B 109.5 . . ?
H48A C48 H48C 109.5 . . ?
H48B C48 H48C 109.5 . . ?
C47 C49 H49A 109.5 . . ?
C47 C49 H49B 109.5 . . ?
C47 C49 H49C 109.5 . . ?
H49A C49 H49B 109.5 . . ?
H49A C49 H49C 109.5 . . ?
H49B C49 H49C 109.5 . . ?
C47 C50 H50A 109.5 . . ?
C47 C50 H50B 109.5 . . ?
C47 C50 H50C 109.5 . . ?
H50A C50 H50B 109.5 . . ?
H50A C50 H50C 109.5 . . ?
H50B C50 H50C 109.5 . . ?
C52 C51 B2 120.2(4) . . ?
C52 C51 C56 116.5(4) . . ?
C56 C51 B2 123.2(4) . . ?
C51 C52 H52 118.9 . . ?
C51 C52 C53 122.2(4) . . ?
C53 C52 H52 118.9 . . ?
C52 C53 H53 119.4 . . ?
C54 C53 C52 121.2(4) . . ?
C54 C53 H53 119.4 . . ?
C53 C54 C55 117.4(4) . . ?
C53 C54 C57 121.5(4) . . ?
C55 C54 C57 121.0(4) . . ?
C54 C55 H55 119.3 . . ?
C54 C55 C56 121.4(4) . . ?
C56 C55 H55 119.3 . . ?
C51 C56 C55 121.3(4) . . ?
C51 C56 H56 119.3 . . ?
C55 C56 H56 119.3 . . ?
C58 C57 C54 107.5(4) . . ?
C59 C57 C54 112.0(4) . . ?
C59 C57 C58 108.9(4) . . ?
C60 C57 C54 110.9(4) . . ?
C60 C57 C58 109.4(4) . . ?
C60 C57 C59 108.2(4) . . ?
C57 C58 H58A 109.5 . . ?
C57 C58 H58B 109.5 . . ?
C57 C58 H58C 109.5 . . ?
H58A C58 H58B 109.5 . . ?
H58A C58 H58C 109.5 . . ?
H58B C58 H58C 109.5 . . ?
C57 C59 H59A 109.5 . . ?
C57 C59 H59B 109.5 . . ?
C57 C59 H59C 109.5 . . ?
H59A C59 H59B 109.5 . . ?
H59A C59 H59C 109.5 . . ?
H59B C59 H59C 109.5 . . ?
C57 C60 H60A 109.5 . . ?
C57 C60 H60B 109.5 . . ?
C57 C60 H60C 109.5 . . ?
H60A C60 H60B 109.5 . . ?
H60A C60 H60C 109.5 . . ?
H60B C60 H60C 109.5 . . ?
C62 C61 H61 120.3 . . ?
C62 C61 C66 119.3(10) . . ?
C66 C61 H61 120.3 . . ?
C61 C62 H62 119.7 . . ?
C61 C62 C63 120.5(8) . . ?
C63 C62 H62 119.7 . . ?
C62 C63 H63 120.0 . . ?
C62 C63 C64 120.0(8) . . ?
C64 C63 H63 120.0 . . ?
C63 C64 H64 120.5 . . ?
C65 C64 C63 119.0(9) . . ?
C65 C64 H64 120.5 . . ?
C64 C65 H65 119.3 . . ?
C64 C65 C66 121.4(7) . . ?
C66 C65 H65 119.3 . . ?
C61 C66 H66 120.2 . . ?
C65 C66 C61 119.7(8) . . ?
C65 C66 H66 120.2 . . ?
C68 C67 H67 120.0 . . ?
C68 C67 C69 120.1(8) . 2_666 ?
C69 C67 H67 120.0 2_666 . ?
C67 C68 H68 120.0 . . ?
C67 C68 C69 120.1(7) . . ?
C69 C68 H68 120.0 . . ?
C67 C69 C68 119.8(8) 2_666 . ?
C67 C69 H69 120.1 2_666 . ?
C68 C69 H69 120.1 . . ?

loop_
_geom_bond_atom_site_label_1
_geom_bond_atom_site_label_2
_geom_bond_distance
_geom_bond_site_symmetry_2
_geom_bond_publ_flag
Ru1 N1 2.013(3) . ?
Ru1 N2 1.997(3) . ?
Ru1 N3 1.988(3) . ?
Ru1 N4 1.986(3) . ?
Ru1 N5 1.978(3) . ?
Ru1 N6 1.975(3) . ?
Cl1 C3 1.730(4) . ?
O1 N1 1.386(4) . ?
O1 B1 1.495(5) . ?
N1 C1 1.309(5) . ?
C1 C2 1.475(5) . ?
C1 N7 1.365(5) . ?
B1 O3 1.516(5) . ?
B1 O5 1.508(6) . ?
B1 C41 1.590(6) . ?
Cl2 C4 1.729(4) . ?
O2 N2 1.372(4) . ?
O2 B2 1.516(5) . ?
N2 C2 1.305(5) . ?
C2 N8 1.410(5) . ?
B2 O4 1.493(5) . ?
B2 O6 1.516(5) . ?
B2 C51 1.590(6) . ?
Cl3 C5 1.854(4) . ?
O3 N3 1.360(4) . ?
N3 C3 1.298(5) . ?
C3 C4 1.438(6) . ?
Cl4 C6 1.770(4) . ?
O4 N4 1.359(4) . ?
N4 C4 1.304(5) . ?
O5 N5 1.359(4) . ?
N5 C5 1.309(5) . ?
C5 C6 1.432(6) . ?
O6 N6 1.357(4) . ?
N6 C6 1.318(5) . ?
N7 H7 0.8800 . ?
N7 C7 1.449(5) . ?
C7 H7A 0.9900 . ?
C7 H7B 0.9900 . ?
C7 C8 1.525(6) . ?
N8 H8 0.8600 . ?
N8 C24 1.444(6) . ?
C8 H8A 0.9900 . ?
C8 H8B 0.9900 . ?
C8 C9 1.522(5) . ?
C9 H9A 0.9900 . ?
C9 H9B 0.9900 . ?
C9 C10 1.509(6) . ?
C10 C11 1.460(6) . ?
C10 C23 1.355(6) . ?
C11 C12 1.413(6) . ?
C11 C16 1.421(6) . ?
C12 H12 0.9500 . ?
C12 C13 1.373(6) . ?
C13 H13 0.9500 . ?
C13 C14 1.392(7) . ?
C14 H14 0.9500 . ?
C14 C15 1.375(7) . ?
C15 H15 0.9500 . ?
C15 C16 1.414(6) . ?
C16 C17 1.440(6) . ?
C17 C18 1.417(6) . ?
C17 C22 1.414(6) . ?
C18 H18 0.9500 . ?
C18 C19 1.372(7) . ?
C19 H19 0.9500 . ?
C19 C20 1.403(7) . ?
C20 H20 0.9500 . ?
C20 C21 1.371(7) . ?
C21 H21 0.9500 . ?
C21 C22 1.410(6) . ?
C22 C23 1.424(6) . ?
C23 H23 0.9500 . ?
C24 H24A 0.9900 . ?
C24 H24B 0.9900 . ?
C24 C25 1.529(6) . ?
C25 H25A 0.9900 . ?
C25 H25B 0.9900 . ?
C25 C26 1.521(6) . ?
C26 H26A 0.9900 . ?
C26 H26B 0.9900 . ?
C26 C27 1.511(7) . ?
C27 C28 1.455(6) . ?
C27 C40 1.356(6) . ?
C28 C29 1.416(7) . ?
C28 C33 1.419(7) . ?
C29 H29 0.9500 . ?
C29 C30 1.370(7) . ?
C30 H30 0.9500 . ?
C30 C31 1.384(8) . ?
C31 H31 0.9500 . ?
C31 C32 1.379(8) . ?
C32 H32 0.9500 . ?
C32 C33 1.411(7) . ?
C33 C34 1.450(7) . ?
C34 C35 1.410(7) . ?
C34 C39 1.412(7) . ?
C35 H35 0.9500 . ?
C35 C36 1.377(7) . ?
C36 H36 0.9500 . ?
C36 C37 1.396(8) . ?
C37 H37 0.9500 . ?
C37 C38 1.365(7) . ?
C38 H38 0.9500 . ?
C38 C39 1.413(6) . ?
C39 C40 1.430(7) . ?
C40 H40 0.9500 . ?
C41 C42 1.393(6) . ?
C41 C46 1.378(6) . ?
C42 H42 0.9500 . ?
C42 C43 1.396(6) . ?
C43 H43 0.9500 . ?
C43 C44 1.398(6) . ?
C44 C45 1.385(6) . ?
C44 C47 1.532(6) . ?
C45 H45 0.9500 . ?
C45 C46 1.390(6) . ?
C46 H46 0.9500 . ?
C47 C48 1.532(7) . ?
C47 C49 1.533(7) . ?
C47 C50 1.536(7) . ?
C48 H48A 0.9800 . ?
C48 H48B 0.9800 . ?
C48 H48C 0.9800 . ?
C49 H49A 0.9800 . ?
C49 H49B 0.9800 . ?
C49 H49C 0.9800 . ?
C50 H50A 0.9800 . ?
C50 H50B 0.9800 . ?
C50 H50C 0.9800 . ?
C51 C52 1.389(6) . ?
C51 C56 1.395(6) . ?
C52 H52 0.9500 . ?
C52 C53 1.396(6) . ?
C53 H53 0.9500 . ?
C53 C54 1.375(6) . ?
C54 C55 1.396(6) . ?
C54 C57 1.538(6) . ?
C55 H55 0.9500 . ?
C55 C56 1.395(6) . ?
C56 H56 0.9500 . ?
C57 C58 1.538(7) . ?
C57 C59 1.523(7) . ?
C57 C60 1.528(6) . ?
C58 H58A 0.9800 . ?
C58 H58B 0.9800 . ?
C58 H58C 0.9800 . ?
C59 H59A 0.9800 . ?
C59 H59B 0.9800 . ?
C59 H59C 0.9800 . ?
C60 H60A 0.9800 . ?
C60 H60B 0.9800 . ?
C60 H60C 0.9800 . ?
C61 H61 0.9500 . ?
C61 C62 1.378(13) . ?
C61 C66 1.396(11) . ?
C62 H62 0.9500 . ?
C62 C63 1.381(13) . ?
C63 H63 0.9500 . ?
C63 C64 1.398(11) . ?
C64 H64 0.9500 . ?
C64 C65 1.368(11) . ?
C65 H65 0.9500 . ?
C65 C66 1.375(12) . ?
C66 H66 0.9500 . ?
C67 H67 0.9500 . ?
C67 C68 1.348(12) . ?
C67 C69 1.375(11) 2_666 ?
C68 H68 0.9500 . ?
C68 C69 1.379(12) . ?
C69 H69 0.9500 . ?

loop_
_geom_torsion_atom_site_label_1
_geom_torsion_atom_site_label_2
_geom_torsion_atom_site_label_3
_geom_torsion_atom_site_label_4
_geom_torsion
_geom_torsion_site_symmetry_1
_geom_torsion_site_symmetry_2
_geom_torsion_site_symmetry_3
_geom_torsion_site_symmetry_4
_geom_torsion_publ_flag
Ru1 N1 C1 C2 -13.2(4) . . . . ?
Ru1 N1 C1 N7 161.7(3) . . . . ?
Ru1 N2 C2 C1 -9.1(5) . . . . ?
Ru1 N2 C2 N8 172.7(3) . . . . ?
Ru1 N3 C3 Cl1 175.0(2) . . . . ?
Ru1 N3 C3 C4 -5.6(5) . . . . ?
Ru1 N4 C4 Cl2 163.1(2) . . . . ?
Ru1 N4 C4 C3 -10.8(5) . . . . ?
Ru1 N5 C5 Cl3 168.42(18) . . . . ?
Ru1 N5 C5 C6 -8.1(4) . . . . ?
Ru1 N6 C6 Cl4 169.7(2) . . . . ?
Ru1 N6 C6 C5 -7.4(4) . . . . ?
Cl1 C3 C4 Cl2 16.2(5) . . . . ?
Cl1 C3 C4 N4 -169.9(3) . . . . ?
O1 N1 C1 C2 -170.8(3) . . . . ?
O1 N1 C1 N7 4.1(6) . . . . ?
O1 B1 O3 N3 64.3(4) . . . . ?
O1 B1 O5 N5 -58.9(4) . . . . ?
O1 B1 C41 C42 -127.4(4) . . . . ?
O1 B1 C41 C46 52.0(5) . . . . ?
N1 O1 B1 O3 -61.2(4) . . . . ?
N1 O1 B1 O5 62.9(4) . . . . ?
N1 O1 B1 C41 -179.3(3) . . . . ?
N1 C1 C2 N2 14.2(5) . . . . ?
N1 C1 C2 N8 -167.6(4) . . . . ?
N1 C1 N7 C7 36.7(7) . . . . ?
C1 C2 N8 C24 72.0(5) . . . . ?
C1 N7 C7 C8 82.6(5) . . . . ?
B1 O1 N1 Ru1 -2.3(4) . . . . ?
B1 O1 N1 C1 154.6(4) . . . . ?
B1 O3 N3 Ru1 -2.0(4) . . . . ?
B1 O3 N3 C3 163.6(4) . . . . ?
B1 O5 N5 Ru1 -5.9(4) . . . . ?
B1 O5 N5 C5 157.3(4) . . . . ?
B1 C41 C42 C43 179.4(4) . . . . ?
B1 C41 C46 C45 -179.2(4) . . . . ?
O2 N2 C2 C1 -173.9(3) . . . . ?
O2 N2 C2 N8 7.9(6) . . . . ?
O2 B2 O4 N4 -59.1(4) . . . . ?
O2 B2 O6 N6 65.0(4) . . . . ?
O2 B2 C51 C52 80.4(5) . . . . ?
O2 B2 C51 C56 -94.7(4) . . . . ?
N2 O2 B2 O4 66.3(4) . . . . ?
N2 O2 B2 O6 -58.7(4) . . . . ?
N2 O2 B2 C51 -174.6(3) . . . . ?
N2 C2 N8 C24 -110.0(5) . . . . ?
C2 C1 N7 C7 -148.7(4) . . . . ?
C2 N8 C24 C25 61.1(5) . . . . ?
B2 O2 N2 Ru1 -5.2(4) . . . . ?
B2 O2 N2 C2 159.0(4) . . . . ?
B2 O4 N4 Ru1 -7.4(4) . . . . ?
B2 O4 N4 C4 153.9(4) . . . . ?
B2 O6 N6 Ru1 -4.7(4) . . . . ?
B2 O6 N6 C6 159.2(3) . . . . ?
B2 C51 C52 C53 -175.4(4) . . . . ?
B2 C51 C56 C55 174.3(4) . . . . ?
Cl3 C5 C6 Cl4 16.7(5) . . . . ?
Cl3 C5 C6 N6 -166.2(3) . . . . ?
O3 B1 O5 N5 64.6(4) . . . . ?
O3 B1 C41 C42 113.3(4) . . . . ?
O3 B1 C41 C46 -67.3(5) . . . . ?
O3 N3 C3 Cl1 8.5(6) . . . . ?
O3 N3 C3 C4 -172.1(3) . . . . ?
N3 C3 C4 Cl2 -163.2(3) . . . . ?
N3 C3 C4 N4 10.7(6) . . . . ?
O4 B2 O6 N6 -58.4(4) . . . . ?
O4 B2 C51 C52 -160.8(4) . . . . ?
O4 B2 C51 C56 24.1(5) . . . . ?
O4 N4 C4 Cl2 0.6(5) . . . . ?
O4 N4 C4 C3 -173.3(3) . . . . ?
O5 B1 O3 N3 -59.7(4) . . . . ?
O5 B1 C41 C42 -7.3(5) . . . . ?
O5 B1 C41 C46 172.0(4) . . . . ?
O5 N5 C5 Cl3 4.3(5) . . . . ?
O5 N5 C5 C6 -172.2(3) . . . . ?
N5 C5 C6 Cl4 -167.0(3) . . . . ?
N5 C5 C6 N6 10.0(5) . . . . ?
O6 B2 O4 N4 65.0(4) . . . . ?
O6 B2 C51 C52 -38.2(5) . . . . ?
O6 B2 C51 C56 146.7(4) . . . . ?
O6 N6 C6 Cl4 4.8(5) . . . . ?
O6 N6 C6 C5 -172.2(3) . . . . ?
N7 C1 C2 N2 -161.2(4) . . . . ?
N7 C1 C2 N8 17.0(6) . . . . ?
N7 C7 C8 C9 172.8(3) . . . . ?
C7 C8 C9 C10 -178.7(4) . . . . ?
N8 C24 C25 C26 174.1(4) . . . . ?
C8 C9 C10 C11 177.8(4) . . . . ?
C8 C9 C10 C23 -3.5(6) . . . . ?
C9 C10 C11 C12 3.4(6) . . . . ?
C9 C10 C11 C16 -178.2(4) . . . . ?
C9 C10 C23 C22 -179.6(4) . . . . ?
C10 C11 C12 C13 178.8(4) . . . . ?
C10 C11 C16 C15 -179.9(4) . . . . ?
C10 C11 C16 C17 -1.3(6) . . . . ?
C11 C10 C23 C22 -0.9(7) . . . . ?
C11 C12 C13 C14 0.7(7) . . . . ?
C11 C16 C17 C18 -179.1(4) . . . . ?
C11 C16 C17 C22 -2.7(6) . . . . ?
C12 C11 C16 C15 -1.5(6) . . . . ?
C12 C11 C16 C17 177.1(4) . . . . ?
C12 C13 C14 C15 -0.5(7) . . . . ?
C13 C14 C15 C16 -0.7(7) . . . . ?
C14 C15 C16 C11 1.7(7) . . . . ?
C14 C15 C16 C17 -176.8(4) . . . . ?
C15 C16 C17 C18 -0.6(7) . . . . ?
C15 C16 C17 C22 175.9(4) . . . . ?
C16 C11 C12 C13 0.4(7) . . . . ?
C16 C17 C18 C19 173.3(5) . . . . ?
C16 C17 C22 C21 -174.1(4) . . . . ?
C16 C17 C22 C23 4.9(6) . . . . ?
C17 C18 C19 C20 1.2(8) . . . . ?
C17 C22 C23 C10 -3.1(7) . . . . ?
C18 C17 C22 C21 2.5(7) . . . . ?
C18 C17 C22 C23 -178.5(4) . . . . ?
C18 C19 C20 C21 1.5(8) . . . . ?
C19 C20 C21 C22 -2.1(8) . . . . ?
C20 C21 C22 C17 0.0(7) . . . . ?
C20 C21 C22 C23 -178.9(5) . . . . ?
C21 C22 C23 C10 175.8(4) . . . . ?
C22 C17 C18 C19 -3.2(7) . . . . ?
C23 C10 C11 C12 -175.2(4) . . . . ?
C23 C10 C11 C16 3.1(6) . . . . ?
C24 C25 C26 C27 179.9(4) . . . . ?
C25 C26 C27 C28 176.3(4) . . . . ?
C25 C26 C27 C40 -3.1(7) . . . . ?
C26 C27 C28 C29 0.7(7) . . . . ?
C26 C27 C28 C33 -179.4(4) . . . . ?
C26 C27 C40 C39 -179.9(4) . . . . ?
C27 C28 C29 C30 -178.7(5) . . . . ?
C27 C28 C33 C32 178.6(5) . . . . ?
C27 C28 C33 C34 -0.7(7) . . . . ?
C28 C27 C40 C39 0.7(7) . . . . ?
C28 C29 C30 C31 0.0(8) . . . . ?
C28 C33 C34 C35 -179.7(5) . . . . ?
C28 C33 C34 C39 0.6(7) . . . . ?
C29 C28 C33 C32 -1.5(7) . . . . ?
C29 C28 C33 C34 179.3(4) . . . . ?
C29 C30 C31 C32 -1.2(9) . . . . ?
C30 C31 C32 C33 1.1(9) . . . . ?
C31 C32 C33 C28 0.3(8) . . . . ?
C31 C32 C33 C34 179.5(5) . . . . ?
C32 C33 C34 C35 1.1(8) . . . . ?
C32 C33 C34 C39 -178.6(5) . . . . ?
C33 C28 C29 C30 1.4(7) . . . . ?
C33 C34 C35 C36 180.0(5) . . . . ?
C33 C34 C39 C38 179.7(4) . . . . ?
C33 C34 C39 C40 0.1(7) . . . . ?
C34 C35 C36 C37 0.3(8) . . . . ?
C34 C39 C40 C27 -0.7(7) . . . . ?
C35 C34 C39 C38 0.0(7) . . . . ?
C35 C34 C39 C40 -179.7(4) . . . . ?
C35 C36 C37 C38 0.0(8) . . . . ?
C36 C37 C38 C39 -0.3(8) . . . . ?
C37 C38 C39 C34 0.3(7) . . . . ?
C37 C38 C39 C40 179.9(5) . . . . ?
C38 C39 C40 C27 179.6(4) . . . . ?
C39 C34 C35 C36 -0.3(8) . . . . ?
C40 C27 C28 C29 -179.9(4) . . . . ?
C40 C27 C28 C33 0.1(7) . . . . ?
C41 B1 O3 N3 -178.1(3) . . . . ?
C41 B1 O5 N5 -176.6(3) . . . . ?
C41 C42 C43 C44 -0.6(7) . . . . ?
C42 C41 C46 C45 0.1(7) . . . . ?
C42 C43 C44 C45 0.8(6) . . . . ?
C42 C43 C44 C47 -176.5(4) . . . . ?
C43 C44 C45 C46 -0.6(6) . . . . ?
C43 C44 C47 C48 -152.5(4) . . . . ?
C43 C44 C47 C49 88.6(5) . . . . ?
C43 C44 C47 C50 -31.5(6) . . . . ?
C44 C45 C46 C41 0.2(7) . . . . ?
C45 C44 C47 C48 30.2(6) . . . . ?
C45 C44 C47 C49 -88.6(5) . . . . ?
C45 C44 C47 C50 151.3(4) . . . . ?
C46 C41 C42 C43 0.1(6) . . . . ?
C47 C44 C45 C46 176.7(4) . . . . ?
C51 B2 O4 N4 -175.8(3) . . . . ?
C51 B2 O6 N6 -179.5(3) . . . . ?
C51 C52 C53 C54 1.5(7) . . . . ?
C52 C51 C56 C55 -0.9(6) . . . . ?
C52 C53 C54 C55 -2.1(7) . . . . ?
C52 C53 C54 C57 173.6(4) . . . . ?
C53 C54 C55 C56 1.2(7) . . . . ?
C53 C54 C57 C58 -96.7(5) . . . . ?
C53 C54 C57 C59 22.9(6) . . . . ?
C53 C54 C57 C60 143.8(5) . . . . ?
C54 C55 C56 C51 0.3(7) . . . . ?
C55 C54 C57 C58 78.9(5) . . . . ?
C55 C54 C57 C59 -161.6(4) . . . . ?
C55 C54 C57 C60 -40.7(6) . . . . ?
C56 C51 C52 C53 0.1(7) . . . . ?
C57 C54 C55 C56 -174.5(4) . . . . ?
C61 C62 C63 C64 0.3(12) . . . . ?
C62 C61 C66 C65 -0.6(13) . . . . ?
C62 C63 C64 C65 -0.1(11) . . . . ?
C63 C64 C65 C66 -0.5(11) . . . . ?
C64 C65 C66 C61 0.8(12) . . . . ?
C66 C61 C62 C63 0.0(13) . . . . ?
C67 C68 C69 C67 -1.0(14) . . . 2_666 ?
C69 C67 C68 C69 1.0(14) 2_666 . . . ?
